data_7719603
loop_
_publ_author_name
'Archer, Emma M.'
'Vigil, Correy R.'
'Galley, Shane S.'
'Jackson, Jessica A.'
'Shafer, Jenifer C.'

_publ_section_title
;
 Unveiling the interplay: comparing solvent extraction, structure, and
 stability constants in a phenanthroline diamide system with trivalent
 lanthanides.
;
_journal_issue 43
_journal_name_full 'Dalton transactions (Cambridge, England : 2003)'
_journal_page_first 16086
_journal_page_last 16094
_journal_paper_doi 10.1039/d5dt01636c
_journal_volume 54
_journal_year 2025
_chemical_formula_moiety 'C22 H26 Gd N7 O11'
_chemical_formula_sum 'C22 H26 Gd N7 O11'
_chemical_formula_weight 721.75
_chemical_name_systematic Gd_TEtDAPhen
_space_group_crystal_system monoclinic
_space_group_IT_number 14
_space_group_name_Hall '-P 2ybc'
_space_group_name_H-M_alt 'P 1 21/c 1'
_atom_sites_solution_hydrogens geom
_atom_sites_solution_primary dual
_audit_creation_date 2025-02-07
_audit_creation_method
;
Olex2 1.5
(compiled 2024.02.16 svn.r378c4104 for OlexSys, GUI svn.r6928)
;
_audit_update_record
;
2025-05-12 deposited with the CCDC.	2025-09-25 downloaded from the CCDC.
;
_cell_angle_alpha 90
_cell_angle_beta 96.412(3)
_cell_angle_gamma 90
_cell_formula_units_Z 4
_cell_length_a 9.5653(10)
_cell_length_b 17.4897(19)
_cell_length_c 15.9187(18)
_cell_measurement_reflns_used 9106
_cell_measurement_temperature 100
_cell_measurement_theta_max 21.970
_cell_measurement_theta_min 2.263
_cell_volume 2646.4(5)
_computing_cell_refinement 'SAINT V8.40B (?, 2016)'
_computing_data_reduction 'SAINT V8.40B (?, 2016)'
_computing_molecular_graphics 'Olex2 1.5 (Dolomanov et al., 2009)'
_computing_publication_material 'Olex2 1.5 (Dolomanov et al., 2009)'
_computing_structure_refinement 'SHELXL 2019/3 (Sheldrick, 2015)'
_computing_structure_solution 'SHELXT 2018/2 (Sheldrick, 2018)'
_diffrn_ambient_temperature 100
_diffrn_measured_fraction_theta_full 0.971
_diffrn_measured_fraction_theta_max 0.979
_diffrn_measurement_device_type 'Bruker D8 Venture'
_diffrn_radiation_type AgK\a
_diffrn_radiation_wavelength 0.56086
_diffrn_reflns_av_R_equivalents 0.0494
_diffrn_reflns_av_unetI/netI 0.0304
_diffrn_reflns_Laue_measured_fraction_full 0.971
_diffrn_reflns_Laue_measured_fraction_max 0.979
_diffrn_reflns_limit_h_max 12
_diffrn_reflns_limit_h_min -12
_diffrn_reflns_limit_k_max 23
_diffrn_reflns_limit_k_min -23
_diffrn_reflns_limit_l_max 21
_diffrn_reflns_limit_l_min -21
_diffrn_reflns_number 56149
_diffrn_reflns_point_group_measured_fraction_full 0.971
_diffrn_reflns_point_group_measured_fraction_max 0.979
_diffrn_reflns_theta_full 19.665
_diffrn_reflns_theta_max 21.969
_diffrn_reflns_theta_min 2.624
_diffrn_source_current 1.0
_diffrn_source_power 0.05
_diffrn_source_voltage 50.0
_exptl_absorpt_coefficient_mu 1.377
_exptl_absorpt_correction_T_max 0.7447
_exptl_absorpt_correction_T_min 0.6280
_exptl_absorpt_correction_type multi-scan
_exptl_absorpt_process_details
;
SADABS-2016/2 (Bruker,2016/2) was used for absorption correction.
wR2(int) was 0.1224 before and 0.0736 after correction.
The Ratio of minimum to maximum transmission is 0.8433.
The \l/2 correction factor is Not present.
;
_exptl_crystal_colour 'clear yellow'
_exptl_crystal_colour_lustre clear
_exptl_crystal_colour_primary yellow
_exptl_crystal_density_diffrn 1.811
_exptl_crystal_description block
_exptl_crystal_F_000 1436
_exptl_crystal_size_max 0.507
_exptl_crystal_size_mid 0.35
_exptl_crystal_size_min 0.24
_refine_diff_density_max 1.197
_refine_diff_density_min -0.859
_refine_diff_density_rms 0.097
_refine_ls_extinction_method none
_refine_ls_goodness_of_fit_ref 1.134
_refine_ls_hydrogen_treatment mixed
_refine_ls_matrix_type full
_refine_ls_number_parameters 388
_refine_ls_number_reflns 6434
_refine_ls_number_restraints 12
_refine_ls_restrained_S_all 1.133
_refine_ls_R_factor_all 0.0253
_refine_ls_R_factor_gt 0.0241
_refine_ls_shift/su_max 0.004
_refine_ls_shift/su_mean 0.000
_refine_ls_structure_factor_coef Fsqd
_refine_ls_weighting_details 'w=1/[\s^2^(Fo^2^)+(0.0195P)^2^+2.5937P] where P=(Fo^2^+2Fc^2^)/3'
_refine_ls_weighting_scheme calc
_refine_ls_wR_factor_gt 0.0576
_refine_ls_wR_factor_ref 0.0584
_reflns_Friedel_coverage 0.000
_reflns_number_gt 6103
_reflns_number_total 6434
_reflns_threshold_expression 'I > 2\s(I)'
_cod_data_source_file d5dt01636c8.cif
_cod_data_source_block ag_gd_tetdaphen
_cod_depositor_comments 'Adding full bibliography for 7719600--7719609.cif.'
_cod_database_code 7719603
_shelx_shelxl_version_number 2019/3
_shelx_space_group_comment
;
The symmetry employed for this shelxl refinement is uniquely defined
by the following loop, which should always be used as a source of
symmetry information in preference to the above space-group names.
They are only intended as comments.
;
_shelx_estimated_absorpt_t_max 0.733
_shelx_estimated_absorpt_t_min 0.542
_olex2_refinement_description
;
1. Fixed Uiso
 At 1.2 times of:
  All C(H) groups, All C(H,H) groups, All C(H,H,H,H) groups
 At 1.5 times of:
  All C(H,H,H) groups
2. Restrained distances
 C19-C015 \\sim C19-C20
 with sigma of 0.02
 C015-H01A \\sim C20-H20A
 with sigma of 0.02
 C015-H01B \\sim C20-H20B
 with sigma of 0.02
 C015-H01C \\sim C20-H20C
 with sigma of 0.02
 C19-H01A \\sim C19-H20A
 with sigma of 0.04
 C19-H01B \\sim C19-H20B
 with sigma of 0.04
 C19-H01C \\sim C19-H20C
 with sigma of 0.04
 H01A-H01B \\sim H20A-H20B
 with sigma of 0.04
 H01A-H01C \\sim H20A-H20C
 with sigma of 0.04
 H01B-H01C \\sim H20B-H20C
 with sigma of 0.04
 C19-N4 \\sim N4-C21
 with sigma of 0.01
 C015-C19 \\sim C19-C20
 with sigma of 0.01
3. Others
 Sof(H19C)=Sof(H19D)=Sof(C20)=Sof(H20A)=Sof(H20B)=Sof(H20C)=1-FVAR(1)
 Sof(H19A)=Sof(H19B)=Sof(C015)=Sof(H01A)=Sof(H01B)=Sof(H01C)=FVAR(1)
4.a Secondary CH2 refined with riding coordinates:
 C19(H19A,H19B), C19(H19C,H19D), C21(H21A,H21B), C14(H14A,H14B), C16(H16A,H16B)
4.b Aromatic/amide H refined with riding coordinates:
 C11(H11), C5(H5), C6(H6), C3(H3), C10(H10), C2(H2)
4.c Idealised Me refined as rotating group:
 C17(H17A,H17B,H17C), C15(H15A,H15B,H15C), C22(H22A,H22B,H22C), C015(H01A,H01B,
 H01C), C20(H20A,H20B,H20C)
;
_olex2_submission_special_instructions 'No special instructions were received'

loop_
_space_group_symop_operation_xyz
'x, y, z'
'-x, y+1/2, -z+1/2'
'-x, -y, -z'
'x, -y-1/2, z-1/2'

loop_
_atom_site_label
_atom_site_type_symbol
_atom_site_fract_x
_atom_site_fract_y
_atom_site_fract_z
_atom_site_U_iso_or_equiv
_atom_site_adp_type
_atom_site_occupancy
_atom_site_site_symmetry_order
_atom_site_calc_flag
_atom_site_refinement_flags_posn
_atom_site_refinement_flags_adp
_atom_site_refinement_flags_occupancy
_atom_site_disorder_assembly
_atom_site_disorder_group
Gd01 Gd 0.23218(2) 0.55760(2) 0.72499(2) 0.01542(4) Uani 1 1 d . . . . .
O2 O 0.36615(16) 0.43937(8) 0.74464(10) 0.0203(3) Uani 1 1 d . . . . .
O8 O 0.1212(2) 0.56623(11) 0.96896(11) 0.0346(4) Uani 1 1 d . . . . .
O9 O 0.03245(16) 0.46590(9) 0.70380(10) 0.0234(3) Uani 1 1 d . . . . .
O10 O 0.14779(15) 0.48514(8) 0.59655(9) 0.0211(3) Uani 1 1 d . . . . .
N4 N 0.58561(18) 0.40579(10) 0.80077(11) 0.0229(3) Uani 1 1 d D . . . .
O3 O 0.44207(17) 0.57753(10) 0.83000(10) 0.0265(3) Uani 1 1 d . . . . .
O11 O -0.02871(18) 0.40554(10) 0.58554(11) 0.0320(4) Uani 1 1 d . . . . .
O7 O 0.13756(17) 0.61941(9) 0.84670(9) 0.0249(3) Uani 1 1 d . . . . .
O6 O 0.18515(18) 0.49942(9) 0.86403(10) 0.0270(3) Uani 1 1 d . . . . .
O4 O 0.37637(18) 0.67823(9) 0.75698(10) 0.0277(3) Uani 1 1 d . . . . .
N7 N 0.04799(19) 0.45044(9) 0.62726(12) 0.0195(3) Uani 1 1 d . . . . .
N6 N 0.1469(2) 0.56156(10) 0.89598(11) 0.0225(4) Uani 1 1 d . . . . .
O1 O 0.03545(16) 0.63325(9) 0.67163(10) 0.0235(3) Uani 1 1 d . . . . .
N5 N 0.4700(2) 0.64465(11) 0.80721(12) 0.0275(4) Uani 1 1 d . . . . .
N2 N 0.25325(18) 0.64642(9) 0.59407(10) 0.0186(3) Uani 1 1 d . . . . .
C11 C 0.6723(2) 0.48059(12) 0.63692(13) 0.0224(4) Uani 1 1 d . . . . .
H11 H 0.736065 0.442681 0.656349 0.027 Uiso 1 1 calc R U . . .
C9 C 0.5988(2) 0.58261(12) 0.54053(12) 0.0206(4) Uani 1 1 d . . . . .
N3 N 0.45376(18) 0.54471(9) 0.64892(10) 0.0172(3) Uani 1 1 d . . . . .
O5 O 0.5823(2) 0.67542(12) 0.83192(15) 0.0479(5) Uani 1 1 d . . . . .
N1 N -0.0705(2) 0.74118(11) 0.62259(14) 0.0302(4) Uani 1 1 d . . . . .
C7 C 0.3687(2) 0.64307(11) 0.55246(12) 0.0183(3) Uani 1 1 d . . . . .
C4 C 0.3854(2) 0.68813(11) 0.48068(13) 0.0221(4) Uani 1 1 d . . . . .
C8 C 0.4772(2) 0.58928(11) 0.58260(12) 0.0187(3) Uani 1 1 d . . . . .
C5 C 0.5117(3) 0.68036(12) 0.43998(14) 0.0270(4) Uani 1 1 d . . . . .
H5 H 0.523139 0.710285 0.392939 0.032 Uiso 1 1 calc R U . . .
C6 C 0.6141(2) 0.63042(13) 0.46872(14) 0.0264(4) Uani 1 1 d . . . . .
H6 H 0.695267 0.627027 0.441733 0.032 Uiso 1 1 calc R U . . .
C18 C 0.4975(2) 0.44294(10) 0.74464(13) 0.0180(4) Uani 1 1 d . . . . .
C3 C 0.2744(2) 0.73715(12) 0.45244(13) 0.0249(4) Uani 1 1 d . . . . .
H3 H 0.279863 0.767316 0.404812 0.030 Uiso 1 1 calc R U . . .
C1 C 0.1509(2) 0.69490(11) 0.56730(12) 0.0194(4) Uani 1 1 d . . . . .
C10 C 0.6978(2) 0.52639(13) 0.57001(13) 0.0232(4) Uani 1 1 d . . . . .
H10 H 0.779873 0.520283 0.544423 0.028 Uiso 1 1 calc R U . . .
C2 C 0.1570(2) 0.74075(11) 0.49512(13) 0.0231(4) Uani 1 1 d . . . . .
H2 H 0.082704 0.773055 0.476496 0.028 Uiso 1 1 calc R U . . .
C12 C 0.5487(2) 0.49183(11) 0.67553(12) 0.0186(3) Uani 1 1 d . . . . .
C13 C 0.0317(2) 0.68938(11) 0.62249(13) 0.0214(4) Uani 1 1 d . . . . .
C17 C -0.1362(4) 0.76129(17) 0.7665(2) 0.0508(8) Uani 1 1 d . . . . .
H17A H -0.119383 0.815067 0.760910 0.076 Uiso 1 1 calc R U . . .
H17B H -0.051783 0.736824 0.791501 0.076 Uiso 1 1 calc R U . . .
H17C H -0.209959 0.753576 0.801829 0.076 Uiso 1 1 calc R U . . .
C19 C 0.7396(2) 0.41638(14) 0.81662(15) 0.0280(4) Uani 1 1 d D . . . .
H19A H 0.781784 0.401443 0.766445 0.034 Uiso 0.625(7) 1 calc R U P A 1
H19B H 0.776464 0.382779 0.862297 0.034 Uiso 0.625(7) 1 calc R U P A 1
H19C H 0.769527 0.417846 0.876869 0.034 Uiso 0.375(7) 1 calc R U P A 2
H19D H 0.767390 0.463785 0.791549 0.034 Uiso 0.375(7) 1 calc R U P A 2
C21 C 0.5246(3) 0.35838(15) 0.86448(16) 0.0329(5) Uani 1 1 d D . . . .
H21A H 0.582499 0.313317 0.876457 0.040 Uiso 1 1 calc R U . . .
H21B H 0.431393 0.341549 0.841649 0.040 Uiso 1 1 calc R U . . .
C14 C -0.0773(3) 0.81763(14) 0.58158(19) 0.0363(5) Uani 1 1 d . . . . .
H14A H 0.016111 0.831884 0.568968 0.044 Uiso 1 1 calc R U . . .
H14B H -0.107346 0.855057 0.620798 0.044 Uiso 1 1 calc R U . . .
C15 C -0.1760(3) 0.8197(2) 0.5017(2) 0.0538(8) Uani 1 1 d . . . . .
H15A H -0.144142 0.784646 0.461524 0.081 Uiso 1 1 calc R U . . .
H15B H -0.178607 0.870487 0.478706 0.081 Uiso 1 1 calc R U . . .
H15C H -0.268592 0.805302 0.513679 0.081 Uiso 1 1 calc R U . . .
C16 C -0.1794(3) 0.72724(15) 0.68013(19) 0.0375(6) Uani 1 1 d . . . . .
H16A H -0.193641 0.672639 0.685597 0.045 Uiso 1 1 calc R U . . .
H16B H -0.267680 0.749764 0.656313 0.045 Uiso 1 1 calc R U . . .
C22 C 0.5146(3) 0.4018(2) 0.94556(17) 0.0460(7) Uani 1 1 d . . . . .
H22A H 0.455561 0.445794 0.934143 0.069 Uiso 1 1 calc R U . . .
H22B H 0.606847 0.417899 0.968755 0.069 Uiso 1 1 calc R U . . .
H22C H 0.475047 0.369247 0.985350 0.069 Uiso 1 1 calc R U . . .
C015 C 0.7833(4) 0.4991(2) 0.8398(2) 0.0331(10) Uani 0.625(7) 1 d D . P A 1
H01A H 0.762369 0.531343 0.791228 0.050 Uiso 0.625(7) 1 calc DR U P A 1
H01B H 0.882416 0.500747 0.857849 0.050 Uiso 0.625(7) 1 calc DR U P A 1
H01C H 0.732358 0.516678 0.884700 0.050 Uiso 0.625(7) 1 calc DR U P A 1
C20 C 0.8061(8) 0.3470(4) 0.7753(4) 0.0382(19) Uani 0.375(7) 1 d D . P A 2
H20A H 0.766803 0.342761 0.717360 0.04(2) Uiso 0.375(7) 1 calc DR . P A 2
H20B H 0.786776 0.301190 0.805130 0.05(2) Uiso 0.375(7) 1 calc DR . P A 2
H20C H 0.906036 0.354190 0.777972 0.024(17) Uiso 0.375(7) 1 calc DR . P A 2

loop_
_atom_site_aniso_label
_atom_site_aniso_U_11
_atom_site_aniso_U_22
_atom_site_aniso_U_33
_atom_site_aniso_U_23
_atom_site_aniso_U_13
_atom_site_aniso_U_12
Gd01 0.01471(6) 0.01677(6) 0.01485(6) -0.00081(3) 0.00196(3) -0.00089(3)
O2 0.0161(7) 0.0222(7) 0.0226(7) 0.0018(5) 0.0025(5) 0.0002(5)
O8 0.0378(10) 0.0481(10) 0.0197(8) -0.0036(7) 0.0107(7) -0.0043(8)
O9 0.0215(7) 0.0261(7) 0.0232(7) -0.0023(6) 0.0055(6) -0.0035(6)
O10 0.0201(7) 0.0240(7) 0.0196(6) -0.0013(5) 0.0040(5) -0.0017(5)
N4 0.0188(8) 0.0273(9) 0.0226(8) 0.0065(7) 0.0016(6) 0.0006(7)
O3 0.0249(8) 0.0319(8) 0.0223(7) -0.0044(6) 0.0007(6) -0.0007(6)
O11 0.0301(8) 0.0300(8) 0.0339(9) -0.0092(7) -0.0051(7) -0.0091(7)
O7 0.0276(8) 0.0250(7) 0.0227(7) -0.0028(6) 0.0052(6) 0.0001(6)
O6 0.0337(8) 0.0248(7) 0.0235(7) 0.0012(6) 0.0079(6) 0.0000(6)
O4 0.0302(8) 0.0259(7) 0.0274(8) -0.0036(6) 0.0048(6) -0.0063(6)
N7 0.0163(8) 0.0198(8) 0.0219(8) -0.0005(6) -0.0005(6) 0.0011(6)
N6 0.0197(8) 0.0315(9) 0.0169(8) -0.0028(6) 0.0043(6) -0.0044(6)
O1 0.0218(7) 0.0224(7) 0.0270(7) 0.0028(6) 0.0053(6) 0.0032(5)
N5 0.0215(9) 0.0336(10) 0.0278(9) -0.0146(8) 0.0045(7) -0.0032(7)
N2 0.0198(8) 0.0167(7) 0.0189(7) -0.0022(6) 0.0008(6) -0.0008(6)
C11 0.0205(9) 0.0273(10) 0.0195(9) -0.0004(7) 0.0027(7) 0.0038(7)
C9 0.0228(9) 0.0222(9) 0.0173(8) -0.0004(7) 0.0043(7) -0.0006(7)
N3 0.0178(8) 0.0188(7) 0.0148(7) -0.0007(6) 0.0018(6) -0.0001(6)
O5 0.0239(9) 0.0419(10) 0.0758(15) -0.0271(10) -0.0032(9) -0.0085(8)
N1 0.0233(9) 0.0282(9) 0.0398(11) 0.0073(8) 0.0068(8) 0.0066(7)
C7 0.0227(9) 0.0154(8) 0.0166(8) -0.0012(6) 0.0019(7) -0.0003(7)
C4 0.0296(10) 0.0174(8) 0.0196(9) -0.0008(7) 0.0043(8) 0.0000(7)
C8 0.0215(9) 0.0181(8) 0.0165(8) -0.0010(7) 0.0023(7) -0.0011(7)
C5 0.0357(12) 0.0243(10) 0.0229(10) 0.0052(8) 0.0112(9) 0.0019(9)
C6 0.0308(11) 0.0268(10) 0.0235(10) 0.0018(8) 0.0117(8) 0.0011(8)
C18 0.0185(9) 0.0185(9) 0.0170(9) -0.0002(6) 0.0021(7) 0.0004(6)
C3 0.0356(11) 0.0197(9) 0.0195(9) 0.0029(7) 0.0031(8) 0.0018(8)
C1 0.0218(9) 0.0159(8) 0.0200(9) -0.0024(7) -0.0001(7) -0.0008(7)
C10 0.0213(9) 0.0293(10) 0.0199(9) -0.0013(8) 0.0060(7) 0.0019(8)
C2 0.0284(10) 0.0183(9) 0.0219(9) 0.0014(7) -0.0008(8) 0.0034(7)
C12 0.0185(9) 0.0212(9) 0.0159(8) -0.0004(7) 0.0015(7) -0.0002(7)
C13 0.0191(9) 0.0206(9) 0.0239(9) -0.0013(7) -0.0002(7) -0.0002(7)
C17 0.0574(19) 0.0377(14) 0.0641(19) -0.0025(13) 0.0367(16) 0.0008(13)
C19 0.0173(9) 0.0371(12) 0.0295(11) 0.0094(9) 0.0012(8) 0.0038(8)
C21 0.0256(11) 0.0372(12) 0.0357(12) 0.0193(10) 0.0021(9) 0.0010(9)
C14 0.0296(12) 0.0272(11) 0.0526(15) 0.0065(10) 0.0071(11) 0.0060(9)
C15 0.0310(14) 0.0611(19) 0.068(2) 0.0307(17) -0.0006(13) 0.0091(13)
C16 0.0235(11) 0.0341(12) 0.0572(16) 0.0133(11) 0.0150(11) 0.0088(9)
C22 0.0337(13) 0.075(2) 0.0309(13) 0.0192(13) 0.0100(10) 0.0018(13)
C015 0.0219(17) 0.050(2) 0.0262(18) 0.0024(16) -0.0021(13) -0.0078(15)
C20 0.030(3) 0.046(4) 0.040(4) 0.020(3) 0.010(3) 0.014(3)

loop_
_atom_type_symbol
_atom_type_description
_atom_type_scat_dispersion_real
_atom_type_scat_dispersion_imag
_atom_type_scat_source
C C 0.0013 0.0009 'International Tables Vol C Tables 4.2.6.8 and 6.1.1.4'
H H 0.0000 0.0000 'International Tables Vol C Tables 4.2.6.8 and 6.1.1.4'
Gd Gd -0.3131 2.6112 'International Tables Vol C Tables 4.2.6.8 and 6.1.1.4'
N N 0.0030 0.0020 'International Tables Vol C Tables 4.2.6.8 and 6.1.1.4'
O O 0.0058 0.0036 'International Tables Vol C Tables 4.2.6.8 and 6.1.1.4'

loop_
_geom_angle_atom_site_label_1
_geom_angle_atom_site_label_2
_geom_angle_atom_site_label_3
_geom_angle
_geom_angle_site_symmetry_1
_geom_angle_site_symmetry_3
_geom_angle_publ_flag
O2 Gd01 O9 81.66(5) . . ?
O2 Gd01 O10 77.80(5) . . ?
O2 Gd01 O3 70.07(5) . . ?
O2 Gd01 O7 120.23(5) . . ?
O2 Gd01 O6 71.78(5) . . ?
O2 Gd01 O4 114.42(6) . . ?
O2 Gd01 N7 78.44(5) . . ?
O2 Gd01 N5 90.73(5) . . ?
O2 Gd01 N2 121.24(5) . . ?
O2 Gd01 N3 62.31(5) . . ?
O9 Gd01 O3 136.94(5) . . ?
O9 Gd01 O6 69.47(5) . . ?
O9 Gd01 O4 162.50(5) . . ?
O9 Gd01 N7 25.88(5) . . ?
O9 Gd01 N5 160.72(5) . . ?
O9 Gd01 N2 113.56(5) . . ?
O9 Gd01 N3 122.79(5) . . ?
O10 Gd01 O9 51.72(5) . . ?
O10 Gd01 O3 142.59(5) . . ?
O10 Gd01 O7 139.40(5) . . ?
O10 Gd01 O6 116.54(5) . . ?
O10 Gd01 O4 135.54(5) . . ?
O10 Gd01 N7 25.84(5) . . ?
O10 Gd01 N5 143.72(5) . . ?
O10 Gd01 N2 72.10(5) . . ?
O10 Gd01 N3 76.97(5) . . ?
O3 Gd01 O6 71.13(5) . . ?
O3 Gd01 O4 50.96(6) . . ?
O3 Gd01 N7 147.79(5) . . ?
O3 Gd01 N5 25.48(6) . . ?
O3 Gd01 N2 108.82(5) . . ?
O3 Gd01 N3 71.49(5) . . ?
O7 Gd01 O9 92.60(5) . . ?
O7 Gd01 O3 75.60(5) . . ?
O7 Gd01 O6 51.16(5) . . ?
O7 Gd01 O4 73.64(5) . . ?
O7 Gd01 N7 116.63(5) . . ?
O7 Gd01 N5 75.91(5) . . ?
O7 Gd01 N2 115.47(5) . . ?
O7 Gd01 N3 143.22(5) . . ?
O6 Gd01 O4 107.77(5) . . ?
O6 Gd01 N7 93.03(5) . . ?
O6 Gd01 N5 91.34(6) . . ?
O6 Gd01 N2 166.57(5) . . ?
O6 Gd01 N3 128.06(5) . . ?
O4 Gd01 N7 157.97(5) . . ?
O4 Gd01 N5 25.81(6) . . ?
O4 Gd01 N2 65.15(5) . . ?
O4 Gd01 N3 73.08(5) . . ?
N7 Gd01 N5 166.40(5) . . ?
O1 Gd01 O2 154.50(5) . . ?
O1 Gd01 O9 75.24(5) . . ?
O1 Gd01 O10 79.45(5) . . ?
O1 Gd01 O3 135.12(5) . . ?
O1 Gd01 O7 72.11(5) . . ?
O1 Gd01 O6 109.05(5) . . ?
O1 Gd01 O4 89.99(5) . . ?
O1 Gd01 N7 76.06(5) . . ?
O1 Gd01 N5 114.55(6) . . ?
O1 Gd01 N2 60.99(5) . . ?
O1 Gd01 N3 122.87(5) . . ?
N2 Gd01 N7 93.00(5) . . ?
N2 Gd01 N5 85.55(6) . . ?
N3 Gd01 N7 100.04(5) . . ?
N3 Gd01 N5 67.32(5) . . ?
N3 Gd01 N2 62.39(5) . . ?
C18 O2 Gd01 117.98(12) . . ?
N7 O9 Gd01 95.55(11) . . ?
N7 O10 Gd01 96.70(11) . . ?
C18 N4 C19 126.80(18) . . ?
C18 N4 C21 117.80(18) . . ?
C19 N4 C21 114.53(17) . . ?
N5 O3 Gd01 96.76(12) . . ?
N6 O7 Gd01 97.36(11) . . ?
N6 O6 Gd01 95.38(11) . . ?
N5 O4 Gd01 94.06(12) . . ?
O9 N7 Gd01 58.57(10) . . ?
O9 N7 O10 116.03(16) . . ?
O10 N7 Gd01 57.46(9) . . ?
O11 N7 Gd01 179.38(16) . . ?
O11 N7 O9 122.05(18) . . ?
O11 N7 O10 121.92(18) . . ?
O8 N6 Gd01 174.89(15) . . ?
O8 N6 O7 121.70(18) . . ?
O8 N6 O6 122.51(19) . . ?
O7 N6 Gd01 57.01(9) . . ?
O6 N6 Gd01 59.02(10) . . ?
O6 N6 O7 115.79(17) . . ?
C13 O1 Gd01 128.70(13) . . ?
O3 N5 Gd01 57.76(10) . . ?
O3 N5 O4 116.78(18) . . ?
O4 N5 Gd01 60.13(10) . . ?
O5 N5 Gd01 169.24(15) . . ?
O5 N5 O3 121.4(2) . . ?
O5 N5 O4 121.9(2) . . ?
C7 N2 Gd01 120.20(12) . . ?
C1 N2 Gd01 120.87(13) . . ?
C1 N2 C7 118.92(17) . . ?
C10 C11 H11 120.4 . . ?
C10 C11 C12 119.16(19) . . ?
C12 C11 H11 120.4 . . ?
C8 C9 C6 119.51(19) . . ?
C10 C9 C8 117.32(18) . . ?
C10 C9 C6 123.13(19) . . ?
C8 N3 Gd01 122.40(13) . . ?
C12 N3 Gd01 118.74(13) . . ?
C12 N3 C8 118.85(17) . . ?
C13 N1 C14 127.4(2) . . ?
C13 N1 C16 117.06(19) . . ?
C16 N1 C14 114.85(19) . . ?
N2 C7 C4 123.04(18) . . ?
N2 C7 C8 117.53(17) . . ?
C4 C7 C8 119.41(18) . . ?
C7 C4 C5 119.21(19) . . ?
C3 C4 C7 116.85(19) . . ?
C3 C4 C5 123.92(19) . . ?
C9 C8 C7 119.79(17) . . ?
N3 C8 C9 122.74(18) . . ?
N3 C8 C7 117.41(17) . . ?
C4 C5 H5 119.3 . . ?
C6 C5 C4 121.39(19) . . ?
C6 C5 H5 119.3 . . ?
C9 C6 H6 119.7 . . ?
C5 C6 C9 120.7(2) . . ?
C5 C6 H6 119.7 . . ?
O2 C18 N4 122.31(18) . . ?
O2 C18 C12 115.54(17) . . ?
N4 C18 C12 122.14(18) . . ?
C4 C3 H3 120.0 . . ?
C2 C3 C4 120.06(19) . . ?
C2 C3 H3 120.0 . . ?
N2 C1 C2 121.96(19) . . ?
N2 C1 C13 110.36(17) . . ?
C2 C1 C13 127.63(18) . . ?
C11 C10 C9 119.57(19) . . ?
C11 C10 H10 120.2 . . ?
C9 C10 H10 120.2 . . ?
C3 C2 C1 119.1(2) . . ?
C3 C2 H2 120.4 . . ?
C1 C2 H2 120.4 . . ?
C11 C12 C18 126.41(18) . . ?
N3 C12 C11 122.34(18) . . ?
N3 C12 C18 110.99(17) . . ?
O1 C13 N1 120.12(19) . . ?
O1 C13 C1 116.09(18) . . ?
N1 C13 C1 123.76(19) . . ?
H17A C17 H17B 109.5 . . ?
H17A C17 H17C 109.5 . . ?
H17B C17 H17C 109.5 . . ?
C16 C17 H17A 109.5 . . ?
C16 C17 H17B 109.5 . . ?
C16 C17 H17C 109.5 . . ?
N4 C19 H19A 108.9 . . ?
N4 C19 H19B 108.9 . . ?
N4 C19 H19C 110.5 . . ?
N4 C19 H19D 110.5 . . ?
N4 C19 C015 113.4(2) . . ?
N4 C19 C20 106.1(3) . . ?
H19A C19 H19B 107.7 . . ?
H19C C19 H19D 108.7 . . ?
C015 C19 H19A 108.9 . . ?
C015 C19 H19B 108.9 . . ?
C20 C19 H19C 110.5 . . ?
C20 C19 H19D 110.5 . . ?
N4 C21 H21A 109.3 . . ?
N4 C21 H21B 109.3 . . ?
N4 C21 C22 111.8(2) . . ?
H21A C21 H21B 107.9 . . ?
C22 C21 H21A 109.3 . . ?
C22 C21 H21B 109.3 . . ?
N1 C14 H14A 109.0 . . ?
N1 C14 H14B 109.0 . . ?
N1 C14 C15 112.8(2) . . ?
H14A C14 H14B 107.8 . . ?
C15 C14 H14A 109.0 . . ?
C15 C14 H14B 109.0 . . ?
C14 C15 H15A 109.5 . . ?
C14 C15 H15B 109.5 . . ?
C14 C15 H15C 109.5 . . ?
H15A C15 H15B 109.5 . . ?
H15A C15 H15C 109.5 . . ?
H15B C15 H15C 109.5 . . ?
N1 C16 C17 110.9(2) . . ?
N1 C16 H16A 109.4 . . ?
N1 C16 H16B 109.4 . . ?
C17 C16 H16A 109.4 . . ?
C17 C16 H16B 109.4 . . ?
H16A C16 H16B 108.0 . . ?
C21 C22 H22A 109.5 . . ?
C21 C22 H22B 109.5 . . ?
C21 C22 H22C 109.5 . . ?
H22A C22 H22B 109.5 . . ?
H22A C22 H22C 109.5 . . ?
H22B C22 H22C 109.5 . . ?
C19 C015 H01A 109.5 . . ?
C19 C015 H01B 109.5 . . ?
C19 C015 H01C 109.5 . . ?
H01A C015 H01B 109.5 . . ?
H01A C015 H01C 109.5 . . ?
H01B C015 H01C 109.5 . . ?
C19 C20 H20A 109.5 . . ?
C19 C20 H20B 109.5 . . ?
C19 C20 H20C 109.5 . . ?
H20A C20 H20B 109.5 . . ?
H20A C20 H20C 109.5 . . ?
H20B C20 H20C 109.5 . . ?

loop_
_geom_bond_atom_site_label_1
_geom_bond_atom_site_label_2
_geom_bond_distance
_geom_bond_site_symmetry_2
_geom_bond_publ_flag
Gd01 O2 2.4345(14) . ?
Gd01 O9 2.4884(15) . ?
Gd01 O10 2.4636(14) . ?
Gd01 O3 2.4894(16) . ?
Gd01 O7 2.4765(15) . ?
Gd01 O6 2.5218(15) . ?
Gd01 O4 2.5408(16) . ?
Gd01 N7 2.9025(18) . ?
Gd01 O1 2.3782(15) . ?
Gd01 N5 2.9227(19) . ?
Gd01 N2 2.6250(17) . ?
Gd01 N3 2.5657(17) . ?
O2 C18 1.258(3) . ?
O8 N6 1.217(2) . ?
O9 N7 1.273(2) . ?
O10 N7 1.274(2) . ?
N4 C18 1.327(3) . ?
N4 C19 1.478(3) . ?
N4 C21 1.480(3) . ?
O3 N5 1.266(3) . ?
O11 N7 1.220(2) . ?
O7 N6 1.277(2) . ?
O6 N6 1.271(2) . ?
O4 N5 1.276(3) . ?
O1 C13 1.253(3) . ?
N5 O5 1.226(3) . ?
N2 C7 1.351(3) . ?
N2 C1 1.329(3) . ?
C11 H11 0.9300 . ?
C11 C10 1.376(3) . ?
C11 C12 1.406(3) . ?
C9 C8 1.410(3) . ?
C9 C6 1.437(3) . ?
C9 C10 1.409(3) . ?
N3 C8 1.351(2) . ?
N3 C12 1.332(3) . ?
N1 C13 1.333(3) . ?
N1 C14 1.486(3) . ?
N1 C16 1.482(3) . ?
C7 C4 1.412(3) . ?
C7 C8 1.442(3) . ?
C4 C5 1.440(3) . ?
C4 C3 1.399(3) . ?
C5 H5 0.9300 . ?
C5 C6 1.354(3) . ?
C6 H6 0.9300 . ?
C18 C12 1.517(3) . ?
C3 H3 0.9300 . ?
C3 C2 1.377(3) . ?
C1 C2 1.408(3) . ?
C1 C13 1.519(3) . ?
C10 H10 0.9300 . ?
C2 H2 0.9300 . ?
C17 H17A 0.9600 . ?
C17 H17B 0.9600 . ?
C17 H17C 0.9600 . ?
C17 C16 1.512(5) . ?
C19 H19A 0.9700 . ?
C19 H19B 0.9700 . ?
C19 H19C 0.9700 . ?
C19 H19D 0.9700 . ?
C19 C015 1.538(4) . ?
C19 C20 1.549(6) . ?
C21 H21A 0.9700 . ?
C21 H21B 0.9700 . ?
C21 C22 1.510(4) . ?
C14 H14A 0.9700 . ?
C14 H14B 0.9700 . ?
C14 C15 1.497(4) . ?
C15 H15A 0.9600 . ?
C15 H15B 0.9600 . ?
C15 H15C 0.9600 . ?
C16 H16A 0.9700 . ?
C16 H16B 0.9700 . ?
C22 H22A 0.9600 . ?
C22 H22B 0.9600 . ?
C22 H22C 0.9600 . ?
C015 H01A 0.9600 . ?
C015 H01B 0.9600 . ?
C015 H01C 0.9600 . ?
C20 H20A 0.9600 . ?
C20 H20B 0.9600 . ?
C20 H20C 0.9600 . ?

loop_
_geom_torsion_atom_site_label_1
_geom_torsion_atom_site_label_2
_geom_torsion_atom_site_label_3
_geom_torsion_atom_site_label_4
_geom_torsion
_geom_torsion_site_symmetry_1
_geom_torsion_site_symmetry_2
_geom_torsion_site_symmetry_3
_geom_torsion_site_symmetry_4
_geom_torsion_publ_flag
Gd01 O2 C18 N4 135.99(16) . . . . ?
Gd01 O2 C18 C12 -44.7(2) . . . . ?
Gd01 O9 N7 O10 -0.53(17) . . . . ?
Gd01 O9 N7 O11 -179.99(17) . . . . ?
Gd01 O10 N7 O9 0.54(17) . . . . ?
Gd01 O10 N7 O11 180.00(17) . . . . ?
Gd01 O3 N5 O4 12.10(18) . . . . ?
Gd01 O3 N5 O5 -167.38(18) . . . . ?
Gd01 O7 N6 O8 174.15(18) . . . . ?
Gd01 O7 N6 O6 -5.54(19) . . . . ?
Gd01 O6 N6 O8 -174.27(19) . . . . ?
Gd01 O6 N6 O7 5.42(18) . . . . ?
Gd01 O4 N5 O3 -11.80(18) . . . . ?
Gd01 O4 N5 O5 167.68(19) . . . . ?
Gd01 O1 C13 N1 -155.66(16) . . . . ?
Gd01 O1 C13 C1 22.3(3) . . . . ?
Gd01 N2 C7 C4 178.73(14) . . . . ?
Gd01 N2 C7 C8 0.2(2) . . . . ?
Gd01 N2 C1 C2 -177.22(14) . . . . ?
Gd01 N2 C1 C13 0.3(2) . . . . ?
Gd01 N3 C8 C9 179.92(14) . . . . ?
Gd01 N3 C8 C7 -3.0(2) . . . . ?
Gd01 N3 C12 C11 179.45(15) . . . . ?
Gd01 N3 C12 C18 5.0(2) . . . . ?
O2 C18 C12 C11 -149.5(2) . . . . ?
O2 C18 C12 N3 24.7(2) . . . . ?
N4 C18 C12 C11 29.8(3) . . . . ?
N4 C18 C12 N3 -156.04(18) . . . . ?
N2 C7 C4 C5 -179.56(19) . . . . ?
N2 C7 C4 C3 -0.8(3) . . . . ?
N2 C7 C8 C9 178.93(18) . . . . ?
N2 C7 C8 N3 1.7(3) . . . . ?
N2 C1 C2 C3 -2.1(3) . . . . ?
N2 C1 C13 O1 -12.5(2) . . . . ?
N2 C1 C13 N1 165.3(2) . . . . ?
C7 N2 C1 C2 2.4(3) . . . . ?
C7 N2 C1 C13 179.87(16) . . . . ?
C7 C4 C5 C6 0.5(3) . . . . ?
C7 C4 C3 C2 1.1(3) . . . . ?
C4 C7 C8 C9 0.4(3) . . . . ?
C4 C7 C8 N3 -176.83(18) . . . . ?
C4 C5 C6 C9 0.9(4) . . . . ?
C4 C3 C2 C1 0.3(3) . . . . ?
C8 C9 C6 C5 -1.6(3) . . . . ?
C8 C9 C10 C11 0.5(3) . . . . ?
C8 N3 C12 C11 -0.2(3) . . . . ?
C8 N3 C12 C18 -174.63(17) . . . . ?
C8 C7 C4 C5 -1.1(3) . . . . ?
C8 C7 C4 C3 177.62(18) . . . . ?
C5 C4 C3 C2 179.7(2) . . . . ?
C6 C9 C8 N3 178.00(19) . . . . ?
C6 C9 C8 C7 1.0(3) . . . . ?
C6 C9 C10 C11 -177.1(2) . . . . ?
C18 N4 C19 C015 56.8(3) . . . . ?
C18 N4 C19 C20 -104.4(3) . . . . ?
C18 N4 C21 C22 -94.2(2) . . . . ?
C3 C4 C5 C6 -178.1(2) . . . . ?
C1 N2 C7 C4 -0.9(3) . . . . ?
C1 N2 C7 C8 -179.38(17) . . . . ?
C10 C11 C12 N3 1.0(3) . . . . ?
C10 C11 C12 C18 174.54(19) . . . . ?
C10 C9 C8 N3 0.3(3) . . . . ?
C10 C9 C8 C7 -176.76(18) . . . . ?
C10 C9 C6 C5 176.0(2) . . . . ?
C2 C1 C13 O1 164.8(2) . . . . ?
C2 C1 C13 N1 -17.3(3) . . . . ?
C12 C11 C10 C9 -1.1(3) . . . . ?
C12 N3 C8 C9 -0.5(3) . . . . ?
C12 N3 C8 C7 176.66(17) . . . . ?
C13 N1 C14 C15 103.7(3) . . . . ?
C13 N1 C16 C17 88.6(3) . . . . ?
C13 C1 C2 C3 -179.14(19) . . . . ?
C19 N4 C18 O2 -168.2(2) . . . . ?
C19 N4 C18 C12 12.6(3) . . . . ?
C19 N4 C21 C22 75.9(3) . . . . ?
C21 N4 C18 O2 0.5(3) . . . . ?
C21 N4 C18 C12 -178.74(19) . . . . ?
C21 N4 C19 C015 -112.2(3) . . . . ?
C21 N4 C19 C20 86.6(3) . . . . ?
C14 N1 C13 O1 167.5(2) . . . . ?
C14 N1 C13 C1 -10.3(4) . . . . ?
C14 N1 C16 C17 -82.5(3) . . . . ?
C16 N1 C13 O1 -2.3(3) . . . . ?
C16 N1 C13 C1 179.9(2) . . . . ?
C16 N1 C14 C15 -86.3(3) . . . . ?
